data_4110721
loop_
_publ_author_name
'Bruce A. MacKay'
'Rui F. Munha'
'Michael D. Fryzuk'

_publ_contact_author_address
;
   Department of Chemistry
   University of British Columbia
   2036 Main Mall
   Vancouver, BC  Canada V6T 1Z1
   E-mail:  fryzuk@chem.ubc.ca
;
_publ_contact_author_name 'Prof. M.D. Fryzuk'
_publ_section_title
;
 Substituent Effects in the Hydrosilylation of Coordinated Dinitrogen in a
 Ditantalum Complex: Cleavage and Functionalization of N2
;
_journal_name_full 'Journal of the American Chemical Society'
_journal_page_first 9472
_journal_page_last 9483
_journal_paper_doi 10.1021/ja061508q
_journal_volume 128
_journal_year 2006
_chemical_formula_sum 'C50 H65 N6 P2 Si6 Ta2'
_chemical_formula_weight 1342.46
_chemical_name_systematic
;
 ?
;
_space_group_IT_number 14
_symmetry_cell_setting monoclinic
_symmetry_space_group_name_Hall '-P 2yab'
_symmetry_space_group_name_H-M 'P 1 21/a 1'
_atom_sites_solution_hydrogens geom
_atom_sites_solution_primary direct
_atom_sites_solution_secondary difmap
_audit_creation_method SHELXL-97
_cell_angle_alpha 90.00
_cell_angle_beta 100.080(5)
_cell_angle_gamma 90.00
_cell_formula_units_Z 4
_cell_length_a 20.5800(10)
_cell_length_b 12.4542(7)
_cell_length_c 21.9820(10)
_cell_measurement_reflns_used 12469
_cell_measurement_temperature 173(2)
_cell_measurement_theta_max 28.9
_cell_measurement_theta_min 2.16
_cell_volume 5547.2(5)
_computing_structure_refinement 'SHELXL-97 (Sheldrick, 1997)'
_diffrn_ambient_temperature 173(2)
_diffrn_detector_area_resol_mean 11.76
_diffrn_measured_fraction_theta_full 0.902
_diffrn_measured_fraction_theta_max 0.902
_diffrn_measurement_device_type 'Rigaku/ADSC CCD'
_diffrn_measurement_method 'area detector'
_diffrn_radiation_monochromator graphite
_diffrn_radiation_source 'fine-focus sealed tube'
_diffrn_radiation_type MoK\a
_diffrn_radiation_wavelength 0.71069
_diffrn_reflns_av_R_equivalents 0.0475
_diffrn_reflns_av_sigmaI/netI 0.0702
_diffrn_reflns_limit_h_max 26
_diffrn_reflns_limit_h_min 0
_diffrn_reflns_limit_k_max 15
_diffrn_reflns_limit_k_min -15
_diffrn_reflns_limit_l_max 25
_diffrn_reflns_limit_l_min -25
_diffrn_reflns_number 20052
_diffrn_reflns_theta_full 27.57
_diffrn_reflns_theta_max 27.57
_diffrn_reflns_theta_min 2.81
_exptl_absorpt_coefficient_mu 4.169
_exptl_absorpt_correction_T_max 0.556
_exptl_absorpt_correction_T_min 0.406
_exptl_absorpt_correction_type multi-scan
_exptl_crystal_colour prism
_exptl_crystal_density_diffrn 1.607
_exptl_crystal_description yellow
_exptl_crystal_F_000 2668
_exptl_crystal_size_max 0.25
_exptl_crystal_size_mid 0.20
_exptl_crystal_size_min 0.15
_refine_diff_density_max 2.706
_refine_diff_density_min -4.077
_refine_diff_density_rms 0.232
_refine_ls_extinction_method none
_refine_ls_goodness_of_fit_ref 1.295
_refine_ls_hydrogen_treatment mixed
_refine_ls_matrix_type full
_refine_ls_number_parameters 603
_refine_ls_number_reflns 11579
_refine_ls_number_restraints 0
_refine_ls_restrained_S_all 1.295
_refine_ls_R_factor_all 0.1000
_refine_ls_R_factor_gt 0.0762
_refine_ls_shift/su_max 0.004
_refine_ls_shift/su_mean 0.000
_refine_ls_structure_factor_coef Fsqd
_refine_ls_weighting_details 'calc w=1/[\s^2^(Fo^2^)+(0.0000P)^2^+144.8916P] where P=(Fo^2^+2Fc^2^)/3'
_refine_ls_weighting_scheme calc
_refine_ls_wR_factor_gt 0.1523
_refine_ls_wR_factor_ref 0.1581
_reflns_number_gt 8974
_reflns_number_total 11579
_reflns_threshold_expression >2sigma(I)
_cod_data_source_file ja061508qsi20060512_041328_6.cif
_cod_data_source_block Compound16
_cod_database_code 4110721

loop_
_symmetry_equiv_pos_as_xyz
'x, y, z'
'-x+1/2, y+1/2, -z'
'-x, -y, -z'
'x-1/2, -y-1/2, z'

loop_
_atom_site_label
_atom_site_type_symbol
_atom_site_fract_x
_atom_site_fract_y
_atom_site_fract_z
_atom_site_U_iso_or_equiv
_atom_site_adp_type
_atom_site_occupancy
_atom_site_symmetry_multiplicity
_atom_site_calc_flag
_atom_site_refinement_flags
C1 C 0.2322(7) 0.3860(15) 0.1460(7) 0.044(4) Uani 1 1 d .
H1A H 0.2112 0.4130 0.1049 0.053 Uiso 1 1 calc R
H1B H 0.2791 0.4080 0.1534 0.053 Uiso 1 1 calc R
C2 C 0.2273(6) 0.2599(12) 0.1474(6) 0.030(3) Uani 1 1 d .
H2A H 0.2703 0.2270 0.1440 0.036 Uiso 1 1 calc R
H2B H 0.1937 0.2338 0.1128 0.036 Uiso 1 1 calc R
C3 C -0.0614(6) 0.2800(11) 0.3346(6) 0.027(3) Uani 1 1 d .
H3A H -0.0776 0.2388 0.3674 0.032 Uiso 1 1 calc R
H3B H -0.0979 0.3260 0.3139 0.032 Uiso 1 1 calc R
C4 C 0.0383(8) 0.3304(17) 0.4510(7) 0.049(5) Uani 1 1 d .
H4A H 0.0534 0.2557 0.4539 0.074 Uiso 1 1 calc R
H4B H 0.0020 0.3391 0.4740 0.074 Uiso 1 1 calc R
H4C H 0.0749 0.3778 0.4685 0.074 Uiso 1 1 calc R
C5 C -0.0195(7) 0.5069(13) 0.3684(8) 0.044(4) Uani 1 1 d .
H5A H 0.0168 0.5533 0.3876 0.066 Uiso 1 1 calc R
H5B H -0.0560 0.5122 0.3915 0.066 Uiso 1 1 calc R
H5C H -0.0347 0.5296 0.3256 0.066 Uiso 1 1 calc R
C6 C 0.1326(6) 0.3937(12) 0.3542(6) 0.027(3) Uani 1 1 d .
C7 C 0.1378(7) 0.5039(13) 0.3561(8) 0.042(4) Uani 1 1 d .
H7 H 0.1019 0.5468 0.3368 0.050 Uiso 1 1 calc R
C8 C 0.1949(8) 0.5526(15) 0.3858(9) 0.055(5) Uani 1 1 d .
H8 H 0.1985 0.6287 0.3862 0.066 Uiso 1 1 calc R
C9 C 0.2468(8) 0.491(2) 0.4148(7) 0.058(6) Uani 1 1 d .
H9 H 0.2853 0.5236 0.4372 0.070 Uiso 1 1 calc R
C10 C 0.2421(8) 0.3821(17) 0.4108(7) 0.048(5) Uani 1 1 d .
H10 H 0.2788 0.3392 0.4282 0.058 Uiso 1 1 calc R
C11 C 0.1847(7) 0.3325(14) 0.3818(7) 0.038(4) Uani 1 1 d .
H11 H 0.1815 0.2564 0.3811 0.046 Uiso 1 1 calc R
C12 C -0.0983(6) 0.1961(11) 0.2091(6) 0.025(3) Uani 1 1 d .
H12A H -0.1422 0.2123 0.2193 0.030 Uiso 1 1 calc R
H12B H -0.1010 0.1270 0.1865 0.030 Uiso 1 1 calc R
C13 C -0.0978(7) 0.4394(12) 0.1865(7) 0.035(3) Uani 1 1 d .
H13A H -0.0778 0.4507 0.2299 0.052 Uiso 1 1 calc R
H13B H -0.1460 0.4415 0.1823 0.052 Uiso 1 1 calc R
H13C H -0.0831 0.4960 0.1611 0.052 Uiso 1 1 calc R
C14 C -0.1089(7) 0.2890(14) 0.0783(6) 0.035(4) Uani 1 1 d .
H14A H -0.1022 0.3546 0.0555 0.053 Uiso 1 1 calc R
H14B H -0.1563 0.2751 0.0746 0.053 Uiso 1 1 calc R
H14C H -0.0878 0.2283 0.0611 0.053 Uiso 1 1 calc R
C15 C 0.0407(5) 0.3196(10) 0.1186(6) 0.019(3) Uani 1 1 d .
C16 C 0.0445(7) 0.4246(12) 0.0999(6) 0.029(3) Uani 1 1 d .
H16 H 0.0327 0.4804 0.1254 0.035 Uiso 1 1 calc R
C17 C 0.0651(8) 0.4514(14) 0.0444(7) 0.042(4) Uani 1 1 d .
H17 H 0.0687 0.5245 0.0330 0.050 Uiso 1 1 calc R
C18 C 0.0802(7) 0.3706(15) 0.0067(7) 0.040(4) Uani 1 1 d .
H18 H 0.0926 0.3878 -0.0317 0.048 Uiso 1 1 calc R
C19 C 0.0773(7) 0.2640(15) 0.0245(7) 0.041(4) Uani 1 1 d .
H19 H 0.0886 0.2083 -0.0013 0.050 Uiso 1 1 calc R
C20 C 0.0578(6) 0.2393(12) 0.0804(7) 0.031(3) Uani 1 1 d .
H20 H 0.0561 0.1663 0.0927 0.037 Uiso 1 1 calc R
C21 C -0.0417(6) 0.0467(12) 0.3078(6) 0.026(3) Uani 1 1 d .
C22 C -0.1025(6) 0.0188(10) 0.3231(6) 0.022(3) Uani 1 1 d .
H22 H -0.1374 0.0695 0.3203 0.027 Uiso 1 1 calc R
C23 C -0.1100(7) -0.0846(12) 0.3424(7) 0.033(3) Uani 1 1 d .
H23 H -0.1508 -0.1075 0.3526 0.040 Uiso 1 1 calc R
C24 C -0.0567(7) -0.1559(12) 0.3470(6) 0.030(3) Uani 1 1 d .
H24 H -0.0604 -0.2267 0.3620 0.036 Uiso 1 1 calc R
C25 C 0.0012(7) -0.1225(11) 0.3295(6) 0.023(3) Uani 1 1 d .
H25 H 0.0365 -0.1726 0.3326 0.028 Uiso 1 1 calc R
C26 C 0.0112(5) -0.0200(10) 0.3075(5) 0.017(2) Uani 1 1 d .
C27 C 0.2762(6) -0.0784(15) 0.2953(6) 0.036(4) Uani 1 1 d .
H27A H 0.3018 -0.0168 0.2836 0.043 Uiso 1 1 calc R
H27B H 0.3045 -0.1431 0.2991 0.043 Uiso 1 1 calc R
C28 C 0.2835(7) 0.0789(14) 0.4044(7) 0.039(4) Uani 1 1 d .
H28A H 0.2760 0.1356 0.3731 0.058 Uiso 1 1 calc R
H28B H 0.3310 0.0696 0.4185 0.058 Uiso 1 1 calc R
H28C H 0.2625 0.0988 0.4395 0.058 Uiso 1 1 calc R
C29 C 0.2788(7) -0.1616(14) 0.4233(7) 0.041(4) Uani 1 1 d .
H29A H 0.2585 -0.1579 0.4603 0.062 Uiso 1 1 calc R
H29B H 0.3268 -0.1550 0.4351 0.062 Uiso 1 1 calc R
H29C H 0.2679 -0.2306 0.4025 0.062 Uiso 1 1 calc R
C30 C 0.1333(6) -0.0485(13) 0.4079(6) 0.028(3) Uani 1 1 d .
C31 C 0.1258(7) -0.1479(14) 0.4329(7) 0.036(4) Uani 1 1 d .
H31 H 0.1396 -0.2097 0.4133 0.043 Uiso 1 1 calc R
C32 C 0.0987(7) -0.1606(15) 0.4857(7) 0.041(4) Uani 1 1 d .
H32 H 0.0933 -0.2301 0.5019 0.050 Uiso 1 1 calc R
C33 C 0.0795(7) -0.0699(17) 0.5145(7) 0.045(5) Uani 1 1 d .
H33 H 0.0608 -0.0763 0.5510 0.054 Uiso 1 1 calc R
C34 C 0.0876(7) 0.0269(16) 0.4903(7) 0.043(4) Uani 1 1 d .
H34 H 0.0741 0.0883 0.5106 0.052 Uiso 1 1 calc R
C35 C 0.1143(6) 0.0426(14) 0.4377(6) 0.032(3) Uani 1 1 d .
H35 H 0.1197 0.1127 0.4223 0.039 Uiso 1 1 calc R
C36 C 0.1716(7) -0.2348(12) 0.2401(6) 0.030(3) Uani 1 1 d .
H36A H 0.1688 -0.2566 0.2829 0.036 Uiso 1 1 calc R
H36B H 0.2004 -0.2860 0.2229 0.036 Uiso 1 1 calc R
C37 C 0.0923(7) -0.2575(10) 0.1085(6) 0.031(3) Uani 1 1 d .
H37A H 0.0491 -0.2446 0.0826 0.046 Uiso 1 1 calc R
H37B H 0.1051 -0.3325 0.1041 0.046 Uiso 1 1 calc R
H37C H 0.1252 -0.2100 0.0953 0.046 Uiso 1 1 calc R
C38 C 0.0302(7) -0.3281(11) 0.2163(8) 0.034(3) Uani 1 1 d .
H38A H 0.0222 -0.3084 0.2575 0.051 Uiso 1 1 calc R
H38B H 0.0500 -0.3999 0.2178 0.051 Uiso 1 1 calc R
H38C H -0.0117 -0.3282 0.1872 0.051 Uiso 1 1 calc R
C39 C -0.0005(6) -0.0761(11) 0.1619(6) 0.025(3) Uani 1 1 d .
C40 C -0.0613(6) -0.1026(11) 0.1783(7) 0.027(3) Uani 1 1 d .
H40 H -0.0623 -0.1383 0.2163 0.033 Uiso 1 1 calc R
C41 C -0.1192(7) -0.0776(12) 0.1403(7) 0.036(4) Uani 1 1 d .
H41 H -0.1598 -0.0966 0.1523 0.043 Uiso 1 1 calc R
C42 C -0.1199(8) -0.0255(14) 0.0847(7) 0.043(4) Uani 1 1 d .
H42 H -0.1604 -0.0060 0.0594 0.052 Uiso 1 1 calc R
C43 C -0.0606(8) -0.0023(15) 0.0667(7) 0.045(4) Uani 1 1 d .
H43 H -0.0601 0.0320 0.0281 0.054 Uiso 1 1 calc R
C44 C -0.0015(7) -0.0289(12) 0.1046(6) 0.031(3) Uani 1 1 d .
H44 H 0.0390 -0.0145 0.0911 0.038 Uiso 1 1 calc R
C45 C 0.2265(6) -0.0905(12) 0.1614(6) 0.024(3) Uani 1 1 d .
C46 C 0.2028(7) -0.0078(13) 0.1227(6) 0.031(3) Uani 1 1 d .
H46 H 0.1734 0.0436 0.1347 0.038 Uiso 1 1 calc R
C47 C 0.2226(8) -0.0006(15) 0.0661(7) 0.043(4) Uani 1 1 d .
H47 H 0.2072 0.0566 0.0388 0.052 Uiso 1 1 calc R
C48 C 0.2647(8) -0.0768(14) 0.0493(7) 0.042(4) Uani 1 1 d .
H48 H 0.2771 -0.0725 0.0097 0.050 Uiso 1 1 calc R
C49 C 0.2890(8) -0.1589(15) 0.0884(8) 0.048(4) Uani 1 1 d .
H49 H 0.3178 -0.2112 0.0762 0.057 Uiso 1 1 calc R
C50 C 0.2708(7) -0.1636(13) 0.1457(7) 0.035(3) Uani 1 1 d .
H50 H 0.2889 -0.2175 0.1743 0.042 Uiso 1 1 calc R
N1 N 0.1549(5) 0.3345(9) 0.2344(5) 0.023(2) Uani 1 1 d .
N2 N 0.1472(4) 0.1315(9) 0.2343(5) 0.020(2) Uani 1 1 d .
N3 N 0.0710(5) 0.3437(9) 0.3251(5) 0.021(2) Uani 1 1 d .
N4 N 0.0141(5) 0.2931(9) 0.1729(5) 0.021(2) Uani 1 1 d .
N5 N 0.1607(5) -0.0402(9) 0.3512(5) 0.020(2) Uani 1 1 d .
N6 N 0.0615(5) -0.0965(9) 0.2015(5) 0.021(2) Uani 1 1 d .
Si1 Si 0.18892(18) 0.4462(3) 0.2082(2) 0.0295(9) Uani 1 1 d .
Si2 Si 0.20350(16) 0.2258(3) 0.22264(16) 0.0184(7) Uani 1 1 d .
Si3 Si 0.00965(18) 0.3655(3) 0.36942(18) 0.0267(8) Uani 1 1 d .
Si4 Si -0.07194(16) 0.3063(3) 0.16058(17) 0.0224(8) Uani 1 1 d .
Si5 Si 0.24689(17) -0.0506(3) 0.37005(17) 0.0259(8) Uani 1 1 d .
Si6 Si 0.08718(17) -0.2297(3) 0.19071(17) 0.0261(8) Uani 1 1 d .
P1 P -0.03681(14) 0.1882(3) 0.27893(15) 0.0181(7) Uani 1 1 d .
P2 P 0.20256(16) -0.0993(3) 0.23833(16) 0.0226(7) Uani 1 1 d .
Ta1 Ta 0.07568(2) 0.24147(4) 0.25066(2) 0.01732(13) Uani 1 1 d .
Ta2 Ta 0.10422(2) 0.01011(4) 0.26793(2) 0.01648(12) Uani 1 1 d .

loop_
_atom_site_aniso_label
_atom_site_aniso_U_11
_atom_site_aniso_U_22
_atom_site_aniso_U_33
_atom_site_aniso_U_23
_atom_site_aniso_U_13
_atom_site_aniso_U_12
C1 0.018(7) 0.075(13) 0.041(10) 0.025(9) 0.009(7) 0.008(7)
C2 0.012(5) 0.047(9) 0.032(7) 0.004(7) 0.008(5) -0.005(6)
C3 0.017(6) 0.033(8) 0.034(8) 0.000(6) 0.012(6) -0.004(6)
C4 0.033(8) 0.091(15) 0.024(8) 0.000(9) 0.008(7) -0.011(9)
C5 0.038(8) 0.040(9) 0.059(10) -0.020(8) 0.022(8) -0.010(7)
C6 0.021(7) 0.047(9) 0.013(7) -0.003(6) 0.004(5) -0.014(6)
C7 0.030(8) 0.032(9) 0.062(11) -0.011(8) 0.010(7) -0.012(7)
C8 0.041(10) 0.041(10) 0.082(14) -0.016(10) 0.007(10) -0.015(8)
C9 0.029(8) 0.114(19) 0.031(9) -0.017(11) 0.001(7) -0.025(11)
C10 0.027(8) 0.079(14) 0.034(9) 0.008(9) -0.007(7) -0.011(8)
C11 0.022(7) 0.054(10) 0.039(9) 0.011(8) 0.007(6) -0.005(7)
C12 0.014(6) 0.036(8) 0.023(7) -0.001(6) 0.001(5) -0.006(5)
C13 0.024(7) 0.032(8) 0.047(9) 0.000(7) 0.004(7) 0.012(6)
C14 0.024(7) 0.058(10) 0.022(7) 0.004(7) 0.002(6) 0.004(7)
C15 0.010(5) 0.028(7) 0.020(6) 0.003(5) 0.001(5) 0.003(5)
C16 0.036(8) 0.029(8) 0.022(7) 0.004(6) 0.007(6) 0.004(6)
C17 0.046(9) 0.047(10) 0.033(9) 0.018(7) 0.010(7) 0.000(8)
C18 0.033(8) 0.063(11) 0.027(8) 0.000(8) 0.013(7) -0.002(8)
C19 0.034(8) 0.056(11) 0.036(8) -0.015(8) 0.014(7) 0.005(8)
C20 0.031(7) 0.026(7) 0.039(8) 0.002(6) 0.016(6) 0.005(6)
C21 0.011(6) 0.052(9) 0.016(6) 0.001(6) 0.005(5) -0.013(6)
C22 0.020(6) 0.023(7) 0.027(7) -0.006(5) 0.013(5) 0.003(5)
C23 0.030(7) 0.039(9) 0.037(9) 0.008(7) 0.023(7) -0.009(7)
C24 0.027(7) 0.036(8) 0.027(8) 0.009(6) 0.008(6) -0.010(6)
C25 0.026(7) 0.023(7) 0.022(7) 0.006(5) 0.007(6) 0.000(5)
C26 0.013(5) 0.022(6) 0.016(6) -0.004(5) 0.004(4) -0.003(5)
C27 0.015(6) 0.071(12) 0.022(7) -0.010(7) 0.007(6) 0.004(7)
C28 0.023(7) 0.054(10) 0.039(9) -0.011(8) 0.004(7) -0.003(7)
C29 0.027(8) 0.051(10) 0.043(10) 0.008(8) 0.002(7) -0.001(7)
C30 0.017(6) 0.056(10) 0.010(6) 0.007(6) -0.003(5) 0.002(6)
C31 0.025(7) 0.053(10) 0.028(8) 0.007(7) 0.004(6) 0.005(7)
C32 0.030(8) 0.063(12) 0.032(9) 0.013(8) 0.005(7) -0.014(8)
C33 0.024(7) 0.092(15) 0.019(8) 0.011(8) 0.005(6) -0.003(8)
C34 0.026(7) 0.082(14) 0.024(8) -0.008(8) 0.005(6) 0.003(8)
C35 0.019(6) 0.058(10) 0.017(7) 0.001(6) -0.003(5) 0.005(7)
C36 0.029(7) 0.037(8) 0.025(7) 0.002(6) 0.008(6) -0.001(6)
C37 0.043(8) 0.012(6) 0.035(8) -0.005(6) 0.000(6) 0.008(6)
C38 0.028(7) 0.017(7) 0.060(10) 0.006(7) 0.013(7) 0.002(6)
C39 0.018(6) 0.029(7) 0.026(7) -0.001(6) 0.000(5) 0.011(5)
C40 0.024(7) 0.020(7) 0.036(8) -0.007(6) 0.001(6) -0.006(6)
C41 0.022(7) 0.039(9) 0.044(10) -0.026(7) -0.001(7) -0.001(6)
C42 0.036(8) 0.045(10) 0.040(9) -0.019(8) -0.015(7) 0.007(7)
C43 0.047(9) 0.060(11) 0.024(8) -0.009(8) -0.007(7) 0.009(9)
C44 0.040(8) 0.035(8) 0.017(7) -0.008(6) -0.001(6) -0.003(7)
C45 0.013(6) 0.042(8) 0.018(7) -0.004(6) 0.006(5) 0.001(6)
C46 0.031(7) 0.046(9) 0.017(6) -0.002(6) 0.006(5) 0.002(7)
C47 0.049(9) 0.056(11) 0.026(8) 0.008(8) 0.010(7) 0.014(9)
C48 0.039(9) 0.061(11) 0.031(9) -0.005(8) 0.020(7) 0.004(8)
C49 0.050(10) 0.053(11) 0.045(10) 0.000(8) 0.023(8) 0.019(9)
C50 0.030(8) 0.038(9) 0.040(9) 0.001(7) 0.015(7) 0.009(7)
N1 0.012(5) 0.031(6) 0.029(6) 0.003(5) 0.010(4) -0.010(5)
N2 0.007(5) 0.028(6) 0.029(6) -0.005(5) 0.010(5) 0.012(4)
N3 0.013(5) 0.032(6) 0.018(5) -0.003(5) 0.002(4) -0.007(5)
N4 0.018(5) 0.025(6) 0.019(5) 0.007(4) 0.004(4) 0.006(4)
N5 0.013(5) 0.034(6) 0.013(5) 0.001(4) 0.000(4) -0.006(4)
N6 0.011(5) 0.031(6) 0.019(5) 0.000(5) 0.000(4) 0.000(4)
Si1 0.0216(18) 0.026(2) 0.042(2) 0.0141(17) 0.0065(17) -0.0003(16)
Si2 0.0166(15) 0.0131(16) 0.0260(18) 0.0113(14) 0.0048(13) -0.0158(13)
Si3 0.0222(19) 0.035(2) 0.024(2) -0.0081(16) 0.0076(16) -0.0043(16)
Si4 0.0148(16) 0.030(2) 0.0224(19) 0.0047(15) 0.0033(14) 0.0020(15)
Si5 0.0150(16) 0.042(2) 0.0207(19) 0.0005(16) 0.0027(14) 0.0007(16)
Si6 0.0189(17) 0.030(2) 0.030(2) -0.0020(16) 0.0037(15) -0.0022(15)
P1 0.0122(14) 0.0243(17) 0.0192(16) -0.0022(13) 0.0064(12) 0.0019(12)
P2 0.0156(15) 0.0323(19) 0.0207(17) -0.0018(14) 0.0056(13) -0.0021(14)
Ta1 0.0110(2) 0.0255(3) 0.0160(2) 0.0011(2) 0.00379(17) -0.0026(2)
Ta2 0.0116(2) 0.0228(3) 0.0156(2) 0.0001(2) 0.00405(17) -0.0014(2)

loop_
_atom_type_symbol
_atom_type_description
_atom_type_scat_dispersion_real
_atom_type_scat_dispersion_imag
_atom_type_scat_source
C C 0.0033 0.0016 'International Tables Vol C Tables 4.2.6.8 and 6.1.1.4'
H H 0.0000 0.0000 'International Tables Vol C Tables 4.2.6.8 and 6.1.1.4'
N N 0.0061 0.0033 'International Tables Vol C Tables 4.2.6.8 and 6.1.1.4'
Si Si 0.0817 0.0704 'International Tables Vol C Tables 4.2.6.8 and 6.1.1.4'
P P 0.1023 0.0942 'International Tables Vol C Tables 4.2.6.8 and 6.1.1.4'
Ta Ta -0.7052 6.5227 'International Tables Vol C Tables 4.2.6.8 and 6.1.1.4'

loop_
_geom_angle_atom_site_label_1
_geom_angle_atom_site_label_2
_geom_angle_atom_site_label_3
_geom_angle
C2 C1 Si1 109.8(10)
C2 C1 H1A 109.7
Si1 C1 H1A 109.7
C2 C1 H1B 109.7
Si1 C1 H1B 109.7
H1A C1 H1B 108.2
C1 C2 Si2 105.9(10)
C1 C2 H2A 110.6
Si2 C2 H2A 110.6
C1 C2 H2B 110.6
Si2 C2 H2B 110.6
H2A C2 H2B 108.7
P1 C3 Si3 110.3(6)
P1 C3 H3A 109.6
Si3 C3 H3A 109.6
P1 C3 H3B 109.6
Si3 C3 H3B 109.6
H3A C3 H3B 108.1
Si3 C4 H4A 109.5
Si3 C4 H4B 109.5
H4A C4 H4B 109.5
Si3 C4 H4C 109.5
H4A C4 H4C 109.5
H4B C4 H4C 109.5
Si3 C5 H5A 109.5
Si3 C5 H5B 109.5
H5A C5 H5B 109.5
Si3 C5 H5C 109.5
H5A C5 H5C 109.5
H5B C5 H5C 109.5
C11 C6 C7 119.4(14)
C11 C6 N3 120.8(14)
C7 C6 N3 119.8(13)
C6 C7 C8 120.5(16)
C6 C7 H7 119.8
C8 C7 H7 119.8
C9 C8 C7 119.9(18)
C9 C8 H8 120.0
C7 C8 H8 120.0
C10 C9 C8 119.1(16)
C10 C9 H9 120.5
C8 C9 H9 120.5
C9 C10 C11 121.3(17)
C9 C10 H10 119.3
C11 C10 H10 119.3
C6 C11 C10 119.6(17)
C6 C11 H11 120.2
C10 C11 H11 120.2
P1 C12 Si4 107.0(6)
P1 C12 H12A 110.3
Si4 C12 H12A 110.3
P1 C12 H12B 110.3
Si4 C12 H12B 110.3
H12A C12 H12B 108.6
Si4 C13 H13A 109.5
Si4 C13 H13B 109.5
H13A C13 H13B 109.5
Si4 C13 H13C 109.5
H13A C13 H13C 109.5
H13B C13 H13C 109.5
Si4 C14 H14A 109.5
Si4 C14 H14B 109.5
H14A C14 H14B 109.5
Si4 C14 H14C 109.5
H14A C14 H14C 109.5
H14B C14 H14C 109.5
C16 C15 C20 118.1(12)
C16 C15 N4 121.0(12)
C20 C15 N4 120.6(12)
C15 C16 C17 121.8(14)
C15 C16 H16 119.1
C17 C16 H16 119.1
C18 C17 C16 119.1(15)
C18 C17 H17 120.5
C16 C17 H17 120.5
C17 C18 C19 120.4(14)
C17 C18 H18 119.8
C19 C18 H18 119.8
C18 C19 C20 119.5(14)
C18 C19 H19 120.3
C20 C19 H19 120.3
C15 C20 C19 121.1(14)
C15 C20 H20 119.5
C19 C20 H20 119.5
C26 C21 C22 126.6(13)
C26 C21 P1 118.5(9)
C22 C21 P1 114.7(10)
C23 C22 C21 117.5(12)
C23 C22 H22 121.3
C21 C22 H22 121.3
C22 C23 C24 119.2(12)
C22 C23 H23 120.4
C24 C23 H23 120.4
C25 C24 C23 119.5(13)
C25 C24 H24 120.2
C23 C24 H24 120.2
C24 C25 C26 124.0(13)
C24 C25 H25 118.0
C26 C25 H25 118.0
C21 C26 C25 112.9(11)
C21 C26 Ta2 128.8(9)
C25 C26 Ta2 118.0(9)
P2 C27 Si5 105.9(6)
P2 C27 H27A 110.5
Si5 C27 H27A 110.5
P2 C27 H27B 110.5
Si5 C27 H27B 110.5
H27A C27 H27B 108.7
Si5 C28 H28A 109.5
Si5 C28 H28B 109.5
H28A C28 H28B 109.5
Si5 C28 H28C 109.5
H28A C28 H28C 109.5
H28B C28 H28C 109.5
Si5 C29 H29A 109.5
Si5 C29 H29B 109.5
H29A C29 H29B 109.5
Si5 C29 H29C 109.5
H29A C29 H29C 109.5
H29B C29 H29C 109.5
C31 C30 C35 118.9(13)
C31 C30 N5 119.5(13)
C35 C30 N5 121.6(13)
C30 C31 C32 122.0(16)
C30 C31 H31 119.0
C32 C31 H31 119.0
C31 C32 C33 118.7(16)
C31 C32 H32 120.6
C33 C32 H32 120.6
C34 C33 C32 119.1(14)
C34 C33 H33 120.5
C32 C33 H33 120.5
C33 C34 C35 123.8(17)
C33 C34 H34 118.1
C35 C34 H34 118.1
C34 C35 C30 117.6(16)
C34 C35 H35 121.2
C30 C35 H35 121.2
P2 C36 Si6 104.4(7)
P2 C36 H36A 110.9
Si6 C36 H36A 110.9
P2 C36 H36B 110.9
Si6 C36 H36B 110.9
H36A C36 H36B 108.9
Si6 C37 H37A 109.5
Si6 C37 H37B 109.5
H37A C37 H37B 109.5
Si6 C37 H37C 109.5
H37A C37 H37C 109.5
H37B C37 H37C 109.5
Si6 C38 H38A 109.5
Si6 C38 H38B 109.5
H38A C38 H38B 109.5
Si6 C38 H38C 109.5
H38A C38 H38C 109.5
H38B C38 H38C 109.5
C44 C39 C40 117.5(12)
C44 C39 N6 119.7(12)
C40 C39 N6 122.8(12)
C41 C40 C39 120.8(14)
C41 C40 H40 119.6
C39 C40 H40 119.6
C40 C41 C42 121.3(14)
C40 C41 H41 119.3
C42 C41 H41 119.3
C43 C42 C41 118.8(14)
C43 C42 H42 120.6
C41 C42 H42 120.6
C42 C43 C44 120.2(15)
C42 C43 H43 119.9
C44 C43 H43 119.9
C39 C44 C43 121.2(14)
C39 C44 H44 119.4
C43 C44 H44 119.4
C46 C45 C50 121.5(13)
C46 C45 P2 119.4(10)
C50 C45 P2 119.1(11)
C45 C46 C47 118.7(14)
C45 C46 H46 120.6
C47 C46 H46 120.6
C46 C47 C48 119.8(15)
C46 C47 H47 120.1
C48 C47 H47 120.1
C49 C48 C47 121.5(14)
C49 C48 H48 119.3
C47 C48 H48 119.3
C48 C49 C50 118.5(15)
C48 C49 H49 120.7
C50 C49 H49 120.7
C45 C50 C49 120.0(15)
C45 C50 H50 120.0
C49 C50 H50 120.0
Si1 N1 Si2 107.8(5)
Si1 N1 Ta1 153.4(7)
Si2 N1 Ta1 94.6(5)
Si2 N2 Ta2 162.5(6)
Si2 N2 Ta1 95.3(5)
Ta2 N2 Ta1 93.5(4)
C6 N3 Si3 110.3(8)
C6 N3 Ta1 116.7(8)
Si3 N3 Ta1 132.0(6)
C15 N4 Si4 111.9(8)
C15 N4 Ta1 119.8(7)
Si4 N4 Ta1 128.3(5)
C30 N5 Si5 108.6(8)
C30 N5 Ta2 122.1(8)
Si5 N5 Ta2 127.9(5)
C39 N6 Si6 109.8(8)
C39 N6 Ta2 122.8(8)
Si6 N6 Ta2 126.9(5)
N1 Si1 C1 101.1(7)
N1 Si1 Si2 36.4(4)
C1 Si1 Si2 68.8(5)
N2 Si2 N1 95.2(5)
N2 Si2 C2 125.9(6)
N1 Si2 C2 101.8(6)
N2 Si2 Si1 129.7(4)
N1 Si2 Si1 35.8(3)
C2 Si2 Si1 73.3(5)
N2 Si2 Ta1 47.7(3)
N1 Si2 Ta1 47.6(3)
C2 Si2 Ta1 125.7(4)
Si1 Si2 Ta1 82.51(13)
N3 Si3 C4 111.5(6)
N3 Si3 C5 113.8(6)
C4 Si3 C5 106.5(8)
N3 Si3 C3 105.9(5)
C4 Si3 C3 111.1(7)
C5 Si3 C3 107.9(7)
N4 Si4 C14 111.8(6)
N4 Si4 C13 111.8(6)
C14 Si4 C13 108.3(7)
N4 Si4 C12 103.2(5)
C14 Si4 C12 111.1(7)
C13 Si4 C12 110.6(7)
N5 Si5 C29 115.8(6)
N5 Si5 C27 105.8(5)
C29 Si5 C27 106.4(8)
N5 Si5 C28 110.4(6)
C29 Si5 C28 108.3(7)
C27 Si5 C28 110.0(7)
N6 Si6 C38 111.1(6)
N6 Si6 C37 111.9(6)
C38 Si6 C37 108.6(7)
N6 Si6 C36 102.8(6)
C38 Si6 C36 111.9(7)
C37 Si6 C36 110.6(6)
C3 P1 C12 107.5(6)
C3 P1 C21 109.0(6)
C12 P1 C21 105.4(6)
C3 P1 Ta1 111.6(4)
C12 P1 Ta1 107.7(4)
C21 P1 Ta1 115.1(4)
C36 P2 C27 112.0(7)
C36 P2 C45 103.1(6)
C27 P2 C45 107.5(6)
C36 P2 Ta2 101.0(5)
C27 P2 Ta2 110.1(5)
C45 P2 Ta2 122.6(4)
N4 Ta1 N1 94.1(4)
N4 Ta1 N2 114.5(4)
N1 Ta1 N2 74.8(4)
N4 Ta1 N3 110.9(4)
N1 Ta1 N3 86.5(4)
N2 Ta1 N3 131.7(4)
N4 Ta1 P1 80.3(3)
N1 Ta1 P1 160.9(3)
N2 Ta1 P1 124.1(3)
N3 Ta1 P1 78.6(3)
N4 Ta1 Si2 107.8(3)
N1 Ta1 Si2 37.8(3)
N2 Ta1 Si2 37.0(3)
N3 Ta1 Si2 112.8(3)
P1 Ta1 Si2 161.09(10)
N4 Ta1 Ta2 119.6(3)
N1 Ta1 Ta2 114.9(3)
N2 Ta1 Ta2 41.5(3)
N3 Ta1 Ta2 122.0(3)
P1 Ta1 Ta2 83.40(7)
Si2 Ta1 Ta2 77.75(7)
N2 Ta2 N6 113.3(4)
N2 Ta2 N5 110.1(4)
N6 Ta2 N5 122.2(4)
N2 Ta2 C26 137.6(4)
N6 Ta2 C26 83.2(4)
N5 Ta2 C26 89.5(4)
N2 Ta2 P2 83.6(3)
N6 Ta2 P2 74.9(3)
N5 Ta2 P2 74.0(3)
C26 Ta2 P2 138.7(3)
N2 Ta2 Ta1 44.9(3)
N6 Ta2 Ta1 119.3(3)
N5 Ta2 Ta1 118.3(3)
C26 Ta2 Ta1 92.8(3)
P2 Ta2 Ta1 128.45(8)

loop_
_geom_bond_atom_site_label_1
_geom_bond_atom_site_label_2
_geom_bond_distance
C1 C2 1.57(2)
C1 Si1 1.912(16)
C1 H1A 0.9900
C1 H1B 0.9900
C2 Si2 1.855(13)
C2 H2A 0.9900
C2 H2B 0.9900
C3 P1 1.810(14)
C3 Si3 1.863(13)
C3 H3A 0.9900
C3 H3B 0.9900
C4 Si3 1.840(15)
C4 H4A 0.9800
C4 H4B 0.9800
C4 H4C 0.9800
C5 Si3 1.859(17)
C5 H5A 0.9800
C5 H5B 0.9800
C5 H5C 0.9800
C6 C11 1.37(2)
C6 C7 1.38(2)
C6 N3 1.456(15)
C7 C8 1.38(2)
C7 H7 0.9500
C8 C9 1.38(3)
C8 H8 0.9500
C9 C10 1.36(3)
C9 H9 0.9500
C10 C11 1.38(2)
C10 H10 0.9500
C11 H11 0.9500
C12 P1 1.814(12)
C12 Si4 1.876(13)
C12 H12A 0.9900
C12 H12B 0.9900
C13 Si4 1.860(14)
C13 H13A 0.9800
C13 H13B 0.9800
C13 H13C 0.9800
C14 Si4 1.848(14)
C14 H14A 0.9800
C14 H14B 0.9800
C14 H14C 0.9800
C15 C16 1.377(18)
C15 C20 1.389(18)
C15 N4 1.436(15)
C16 C17 1.401(19)
C16 H16 0.9500
C17 C18 1.37(2)
C17 H17 0.9500
C18 C19 1.39(2)
C18 H18 0.9500
C19 C20 1.39(2)
C19 H19 0.9500
C20 H20 0.9500
C21 C26 1.369(18)
C21 C22 1.396(16)
C21 P1 1.881(15)
C22 C23 1.373(19)
C22 H22 0.9500
C23 C24 1.40(2)
C23 H23 0.9500
C24 C25 1.378(17)
C24 H24 0.9500
C25 C26 1.393(17)
C25 H25 0.9500
C26 Ta2 2.269(11)
C27 P2 1.808(13)
C27 Si5 1.878(13)
C27 H27A 0.9900
C27 H27B 0.9900
C28 Si5 1.880(16)
C28 H28A 0.9800
C28 H28B 0.9800
C28 H28C 0.9800
C29 Si5 1.856(16)
C29 H29A 0.9800
C29 H29B 0.9800
C29 H29C 0.9800
C30 C31 1.37(2)
C30 C35 1.40(2)
C30 N5 1.459(16)
C31 C32 1.38(2)
C31 H31 0.9500
C32 C33 1.39(2)
C32 H32 0.9500
C33 C34 1.34(2)
C33 H33 0.9500
C34 C35 1.38(2)
C34 H34 0.9500
C35 H35 0.9500
C36 P2 1.807(15)
C36 Si6 1.882(14)
C36 H36A 0.9900
C36 H36B 0.9900
C37 Si6 1.861(14)
C37 H37A 0.9800
C37 H37B 0.9800
C37 H37C 0.9800
C38 Si6 1.850(14)
C38 H38A 0.9800
C38 H38B 0.9800
C38 H38C 0.9800
C39 C44 1.387(19)
C39 C40 1.400(18)
C39 N6 1.436(15)
C40 C41 1.366(19)
C40 H40 0.9500
C41 C42 1.38(2)
C41 H41 0.9500
C42 C43 1.38(2)
C42 H42 0.9500
C43 C44 1.389(19)
C43 H43 0.9500
C44 H44 0.9500
C45 C46 1.37(2)
C45 C50 1.375(18)
C45 P2 1.846(13)
C46 C47 1.377(19)
C46 H46 0.9500
C47 C48 1.38(2)
C47 H47 0.9500
C48 C49 1.37(2)
C48 H48 0.9500
C49 C50 1.38(2)
C49 H49 0.9500
C50 H50 0.9500
N1 Si1 1.702(11)
N1 Si2 1.730(12)
N1 Ta1 2.081(9)
N2 Si2 1.699(11)
N2 Ta2 1.962(11)
N2 Ta1 2.088(9)
N3 Si3 1.746(10)
N3 Ta1 2.089(10)
N4 Si4 1.752(10)
N4 Ta1 2.045(10)
N5 Si5 1.754(10)
N5 Ta2 2.086(10)
N6 Si6 1.770(12)
N6 Ta2 2.054(11)
Si1 Si2 2.773(5)
Si2 Ta1 2.811(3)
P1 Ta1 2.586(3)
P2 Ta2 2.615(3)
Ta1 Ta2 2.9519(7)

loop_
_geom_torsion_atom_site_label_1
_geom_torsion_atom_site_label_2
_geom_torsion_atom_site_label_3
_geom_torsion_atom_site_label_4
_geom_torsion
Si1 C1 C2 Si2 -16.1(11)
C11 C6 C7 C8 0(2)
N3 C6 C7 C8 177.3(14)
C6 C7 C8 C9 -1(3)
C7 C8 C9 C10 3(3)
C8 C9 C10 C11 -4(3)
C7 C6 C11 C10 -1(2)
N3 C6 C11 C10 -178.1(13)
C9 C10 C11 C6 3(2)
C20 C15 C16 C17 0(2)
N4 C15 C16 C17 -174.6(12)
C15 C16 C17 C18 2(2)
C16 C17 C18 C19 -2(2)
C17 C18 C19 C20 1(2)
C16 C15 C20 C19 -1(2)
N4 C15 C20 C19 173.5(12)
C18 C19 C20 C15 0(2)
C26 C21 C22 C23 3(2)
P1 C21 C22 C23 177.8(10)
C21 C22 C23 C24 1(2)
C22 C23 C24 C25 -3(2)
C23 C24 C25 C26 1(2)
C22 C21 C26 C25 -4.8(19)
P1 C21 C26 C25 -179.5(9)
C22 C21 C26 Ta2 168.3(10)
P1 C21 C26 Ta2 -6.4(15)
C24 C25 C26 C21 2.9(19)
C24 C25 C26 Ta2 -171.0(11)
C35 C30 C31 C32 1(2)
N5 C30 C31 C32 -178.4(12)
C30 C31 C32 C33 -1(2)
C31 C32 C33 C34 0(2)
C32 C33 C34 C35 0(2)
C33 C34 C35 C30 1(2)
C31 C30 C35 C34 -1.3(19)
N5 C30 C35 C34 178.6(11)
C44 C39 C40 C41 -3(2)
N6 C39 C40 C41 177.2(12)
C39 C40 C41 C42 0(2)
C40 C41 C42 C43 3(2)
C41 C42 C43 C44 -1(2)
C40 C39 C44 C43 4(2)
N6 C39 C44 C43 -176.2(13)
C42 C43 C44 C39 -2(2)
C50 C45 C46 C47 2(2)
P2 C45 C46 C47 178.3(12)
C45 C46 C47 C48 1(2)
C46 C47 C48 C49 -2(3)
C47 C48 C49 C50 0(3)
C46 C45 C50 C49 -4(2)
P2 C45 C50 C49 179.6(13)
C48 C49 C50 C45 3(3)
C11 C6 N3 Si3 108.0(13)
C7 C6 N3 Si3 -69.6(14)
C11 C6 N3 Ta1 -61.9(15)
C7 C6 N3 Ta1 120.5(13)
C16 C15 N4 Si4 74.0(13)
C20 C15 N4 Si4 -100.1(12)
C16 C15 N4 Ta1 -108.3(12)
C20 C15 N4 Ta1 77.6(13)
C31 C30 N5 Si5 -80.4(13)
C35 C30 N5 Si5 99.7(12)
C31 C30 N5 Ta2 111.9(12)
C35 C30 N5 Ta2 -68.0(15)
C44 C39 N6 Si6 -94.6(13)
C40 C39 N6 Si6 85.0(13)
C44 C39 N6 Ta2 93.1(13)
C40 C39 N6 Ta2 -87.2(15)
Si2 N1 Si1 C1 27.7(8)
Ta1 N1 Si1 C1 -118.4(15)
Ta1 N1 Si1 Si2 -146.1(19)
C2 C1 Si1 N1 -6.2(11)
C2 C1 Si1 Si2 11.0(8)
Ta2 N2 Si2 N1 -120(2)
Ta1 N2 Si2 N1 0.3(5)
Ta2 N2 Si2 C2 131.5(19)
Ta1 N2 Si2 C2 -108.4(7)
Ta2 N2 Si2 Si1 -130.6(18)
Ta1 N2 Si2 Si1 -10.5(7)
Ta2 N2 Si2 Ta1 -120(2)
Si1 N1 Si2 N2 -165.8(6)
Ta1 N1 Si2 N2 -0.3(5)
Si1 N1 Si2 C2 -37.4(7)
Ta1 N1 Si2 C2 128.0(5)
Ta1 N1 Si2 Si1 165.5(8)
Si1 N1 Si2 Ta1 -165.5(8)
C1 C2 Si2 N2 138.0(9)
C1 C2 Si2 N1 32.6(10)
C1 C2 Si2 Si1 10.8(8)
C1 C2 Si2 Ta1 78.3(10)
N1 Si1 Si2 N2 18.5(8)
C1 Si1 Si2 N2 -132.2(7)
C1 Si1 Si2 N1 -150.7(8)
N1 Si1 Si2 C2 141.6(8)
C1 Si1 Si2 C2 -9.2(7)
N1 Si1 Si2 Ta1 10.8(6)
C1 Si1 Si2 Ta1 -140.0(5)
C6 N3 Si3 C4 -50.0(12)
Ta1 N3 Si3 C4 117.8(10)
C6 N3 Si3 C5 70.6(11)
Ta1 N3 Si3 C5 -121.6(9)
C6 N3 Si3 C3 -171.0(9)
Ta1 N3 Si3 C3 -3.2(10)
P1 C3 Si3 N3 11.0(9)
P1 C3 Si3 C4 -110.3(9)
P1 C3 Si3 C5 133.2(8)
C15 N4 Si4 C14 26.1(11)
Ta1 N4 Si4 C14 -151.5(8)
C15 N4 Si4 C13 -95.5(10)
Ta1 N4 Si4 C13 87.0(9)
C15 N4 Si4 C12 145.6(9)
Ta1 N4 Si4 C12 -31.9(9)
P1 C12 Si4 N4 37.4(8)
P1 C12 Si4 C14 157.4(7)
P1 C12 Si4 C13 -82.3(8)
C30 N5 Si5 C29 46.9(12)
Ta2 N5 Si5 C29 -146.3(8)
C30 N5 Si5 C27 164.4(10)
Ta2 N5 Si5 C27 -28.8(10)
C30 N5 Si5 C28 -76.6(11)
Ta2 N5 Si5 C28 90.2(9)
P2 C27 Si5 N5 -7.1(10)
P2 C27 Si5 C29 116.6(9)
P2 C27 Si5 C28 -126.4(9)
C39 N6 Si6 C38 -65.5(10)
Ta2 N6 Si6 C38 106.4(8)
C39 N6 Si6 C37 56.1(10)
Ta2 N6 Si6 C37 -132.0(7)
C39 N6 Si6 C36 174.7(9)
Ta2 N6 Si6 C36 -13.4(8)
P2 C36 Si6 N6 -30.5(7)
P2 C36 Si6 C38 -149.8(7)
P2 C36 Si6 C37 89.1(8)
Si3 C3 P1 C12 -131.7(7)
Si3 C3 P1 C21 114.6(7)
Si3 C3 P1 Ta1 -13.7(8)
Si4 C12 P1 C3 88.5(7)
Si4 C12 P1 C21 -155.3(6)
Si4 C12 P1 Ta1 -31.9(7)
C26 C21 P1 C3 -131.2(10)
C22 C21 P1 C3 53.5(11)
C26 C21 P1 C12 113.7(10)
C22 C21 P1 C12 -61.7(11)
C26 C21 P1 Ta1 -4.8(11)
C22 C21 P1 Ta1 179.8(8)
Si6 C36 P2 C27 168.1(6)
Si6 C36 P2 C45 -76.5(7)
Si6 C36 P2 Ta2 51.0(6)
Si5 C27 P2 C36 -82.4(9)
Si5 C27 P2 C45 165.0(8)
Si5 C27 P2 Ta2 29.1(10)
C46 C45 P2 C36 127.4(12)
C50 C45 P2 C36 -56.3(13)
C46 C45 P2 C27 -114.0(12)
C50 C45 P2 C27 62.2(14)
C46 C45 P2 Ta2 15.0(13)
C50 C45 P2 Ta2 -168.7(10)
C15 N4 Ta1 N1 32.6(10)
Si4 N4 Ta1 N1 -150.1(8)
C15 N4 Ta1 N2 -42.6(10)
Si4 N4 Ta1 N2 134.8(7)
C15 N4 Ta1 N3 120.4(9)
Si4 N4 Ta1 N3 -62.3(8)
C15 N4 Ta1 P1 -165.8(10)
Si4 N4 Ta1 P1 11.5(7)
C15 N4 Ta1 Si2 -3.5(10)
Si4 N4 Ta1 Si2 173.9(6)
C15 N4 Ta1 Ta2 -89.2(9)
Si4 N4 Ta1 Ta2 88.2(7)
Si1 N1 Ta1 N4 33.8(15)
Si2 N1 Ta1 N4 -114.0(5)
Si1 N1 Ta1 N2 148.1(16)
Si2 N1 Ta1 N2 0.3(4)
Si1 N1 Ta1 N3 -76.9(15)
Si2 N1 Ta1 N3 135.3(5)
Si1 N1 Ta1 P1 -38(2)
Si2 N1 Ta1 P1 174.0(6)
Si1 N1 Ta1 Si2 147.8(18)
Si1 N1 Ta1 Ta2 159.2(14)
Si2 N1 Ta1 Ta2 11.4(5)
Si2 N2 Ta1 N4 87.3(5)
Ta2 N2 Ta1 N4 -107.8(5)
Si2 N2 Ta1 N1 -0.3(4)
Ta2 N2 Ta1 N1 164.7(5)
Si2 N2 Ta1 N3 -71.2(7)
Ta2 N2 Ta1 N3 93.7(6)
Si2 N2 Ta1 P1 -177.8(2)
Ta2 N2 Ta1 P1 -12.9(5)
Ta2 N2 Ta1 Si2 164.9(7)
Si2 N2 Ta1 Ta2 -164.9(7)
C6 N3 Ta1 N4 -121.6(9)
Si3 N3 Ta1 N4 71.2(9)
C6 N3 Ta1 N1 -28.6(9)
Si3 N3 Ta1 N1 164.3(9)
C6 N3 Ta1 N2 37.5(12)
Si3 N3 Ta1 N2 -129.6(7)
C6 N3 Ta1 P1 163.5(10)
Si3 N3 Ta1 P1 -3.7(7)
C6 N3 Ta1 Si2 -0.7(10)
Si3 N3 Ta1 Si2 -167.8(7)
C6 N3 Ta1 Ta2 88.8(9)
Si3 N3 Ta1 Ta2 -78.4(8)
C3 P1 Ta1 N4 -104.0(6)
C12 P1 Ta1 N4 13.8(6)
C21 P1 Ta1 N4 131.0(5)
C3 P1 Ta1 N1 -29.8(11)
C12 P1 Ta1 N1 88.0(11)
C21 P1 Ta1 N1 -154.8(10)
C3 P1 Ta1 N2 142.9(6)
C12 P1 Ta1 N2 -99.3(6)
C21 P1 Ta1 N2 17.9(6)
C3 P1 Ta1 N3 9.7(6)
C12 P1 Ta1 N3 127.6(6)
C21 P1 Ta1 N3 -115.2(5)
C3 P1 Ta1 Si2 138.7(6)
C12 P1 Ta1 Si2 -103.4(6)
C21 P1 Ta1 Si2 13.8(6)
C3 P1 Ta1 Ta2 134.3(5)
C12 P1 Ta1 Ta2 -107.9(5)
C21 P1 Ta1 Ta2 9.3(4)
N2 Si2 Ta1 N4 -107.3(6)
N1 Si2 Ta1 N4 73.1(6)
C2 Si2 Ta1 N4 1.4(7)
Si1 Si2 Ta1 N4 64.6(3)
N2 Si2 Ta1 N1 179.6(7)
C2 Si2 Ta1 N1 -71.6(8)
Si1 Si2 Ta1 N1 -8.5(5)
N1 Si2 Ta1 N2 -179.6(7)
C2 Si2 Ta1 N2 108.8(8)
Si1 Si2 Ta1 N2 171.9(5)
N2 Si2 Ta1 N3 130.0(6)
N1 Si2 Ta1 N3 -49.6(6)
C2 Si2 Ta1 N3 -121.3(7)
Si1 Si2 Ta1 N3 -58.1(3)
N2 Si2 Ta1 P1 5.7(6)
N1 Si2 Ta1 P1 -173.9(6)
C2 Si2 Ta1 P1 114.4(7)
Si1 Si2 Ta1 P1 177.6(3)
N2 Si2 Ta1 Ta2 10.2(5)
N1 Si2 Ta1 Ta2 -169.4(5)
C2 Si2 Ta1 Ta2 118.9(6)
Si1 Si2 Ta1 Ta2 -177.93(12)
Si2 N2 Ta2 N6 -131(2)
Ta1 N2 Ta2 N6 108.8(4)
Si2 N2 Ta2 N5 10(2)
Ta1 N2 Ta2 N5 -110.4(4)
Si2 N2 Ta2 C26 122.9(19)
Ta1 N2 Ta2 C26 2.5(8)
Si2 N2 Ta2 P2 -60(2)
Ta1 N2 Ta2 P2 179.3(4)
Si2 N2 Ta2 Ta1 120(2)
C39 N6 Ta2 N2 -77.5(10)
Si6 N6 Ta2 N2 111.5(7)
C39 N6 Ta2 N5 146.9(9)
Si6 N6 Ta2 N5 -24.0(8)
C39 N6 Ta2 C26 61.8(10)
Si6 N6 Ta2 C26 -109.1(7)
C39 N6 Ta2 P2 -153.5(10)
Si6 N6 Ta2 P2 35.6(6)
C39 N6 Ta2 Ta1 -27.5(10)
Si6 N6 Ta2 Ta1 161.6(5)
C30 N5 Ta2 N2 125.5(10)
Si5 N5 Ta2 N2 -39.7(9)
C30 N5 Ta2 N6 -97.8(11)
Si5 N5 Ta2 N6 97.0(8)
C30 N5 Ta2 C26 -16.1(11)
Si5 N5 Ta2 C26 178.7(8)
C30 N5 Ta2 P2 -157.7(11)
Si5 N5 Ta2 P2 37.0(7)
C30 N5 Ta2 Ta1 76.8(10)
Si5 N5 Ta2 Ta1 -88.5(7)
C21 C26 Ta2 N2 10.3(14)
C25 C26 Ta2 N2 -177.0(9)
C21 C26 Ta2 N6 -107.1(11)
C25 C26 Ta2 N6 65.6(10)
C21 C26 Ta2 N5 130.3(11)
C25 C26 Ta2 N5 -56.9(10)
C21 C26 Ta2 P2 -164.9(9)
C25 C26 Ta2 P2 7.9(12)
C21 C26 Ta2 Ta1 12.0(11)
C25 C26 Ta2 Ta1 -175.2(9)
C36 P2 Ta2 N2 -163.2(5)
C27 P2 Ta2 N2 78.3(7)
C45 P2 Ta2 N2 -49.7(6)
C36 P2 Ta2 N6 -46.9(5)
C27 P2 Ta2 N6 -165.5(7)
C45 P2 Ta2 N6 66.6(6)
C36 P2 Ta2 N5 83.8(5)
C27 P2 Ta2 N5 -34.8(7)
C45 P2 Ta2 N5 -162.7(6)
C36 P2 Ta2 C26 13.5(7)
C27 P2 Ta2 C26 -105.0(7)
C45 P2 Ta2 C26 127.0(7)
C36 P2 Ta2 Ta1 -162.5(4)
C27 P2 Ta2 Ta1 78.9(6)
C45 P2 Ta2 Ta1 -49.0(5)
N4 Ta1 Ta2 N2 94.4(5)
N1 Ta1 Ta2 N2 -16.4(6)
N3 Ta1 Ta2 N2 -118.6(5)
P1 Ta1 Ta2 N2 169.3(4)
Si2 Ta1 Ta2 N2 -9.2(4)
N4 Ta1 Ta2 N6 -0.2(4)
N1 Ta1 Ta2 N6 -110.9(5)
N2 Ta1 Ta2 N6 -94.6(5)
N3 Ta1 Ta2 N6 146.9(4)
P1 Ta1 Ta2 N6 74.7(3)
Si2 Ta1 Ta2 N6 -103.8(3)
N4 Ta1 Ta2 N5 -174.9(4)
N1 Ta1 Ta2 N5 74.4(4)
N2 Ta1 Ta2 N5 90.7(5)
N3 Ta1 Ta2 N5 -27.8(4)
P1 Ta1 Ta2 N5 -100.0(3)
Si2 Ta1 Ta2 N5 81.5(3)
N4 Ta1 Ta2 C26 -83.9(4)
N1 Ta1 Ta2 C26 165.3(4)
N2 Ta1 Ta2 C26 -178.3(5)
N3 Ta1 Ta2 C26 63.1(4)
P1 Ta1 Ta2 C26 -9.0(3)
Si2 Ta1 Ta2 C26 172.5(3)
N4 Ta1 Ta2 P2 93.5(3)
N1 Ta1 Ta2 P2 -17.3(3)
N2 Ta1 Ta2 P2 -0.9(4)
N3 Ta1 Ta2 P2 -119.5(3)
P1 Ta1 Ta2 P2 168.39(12)
Si2 Ta1 Ta2 P2 -10.14(12)
